data_7016146
loop_
_publ_author_name
'Hou, Ruobing'
'Huang, Ting-Hong'
'Wang, Xiu-Jian'
'Jiang, Xuan-Feng'
'Ni, Qing-Ling'
'Gui, Liu-Cheng'
'Fan, You-Jun'
'Tan, Yi-Liang'

_publ_section_title
;
 Synthesis, structural characterization and luminescent properties of a
 series of Cu(i) complexes based on polyphosphine ligands.
;
_journal_issue 29
_journal_name_full 'Dalton transactions (Cambridge, England : 2003)'
_journal_page_first 7551
_journal_page_last 7558
_journal_paper_doi 10.1039/c1dt10358j
_journal_volume 40
_journal_year 2011
_chemical_formula_sum 'C46 H41 B Cu F4 N3 O0 P2'
_chemical_formula_weight 848.11
_chemical_name_systematic
;
?
;
_space_group_IT_number 14
_symmetry_cell_setting monoclinic
_symmetry_space_group_name_Hall '-P 2yn'
_symmetry_space_group_name_H-M 'P 1 21/n 1'
_atom_sites_solution_hydrogens geom
_atom_sites_solution_primary direct
_atom_sites_solution_secondary difmap
_audit_creation_method SHELXL-97
_cell_angle_alpha 90.00
_cell_angle_beta 99.221(3)
_cell_angle_gamma 90.00
_cell_formula_units_Z 4
_cell_length_a 14.871(3)
_cell_length_b 14.472(3)
_cell_length_c 19.411(4)
_cell_measurement_reflns_used 2634
_cell_measurement_temperature 296(2)
_cell_measurement_theta_max 53.25
_cell_measurement_theta_min 3.27
_cell_volume 4123.5(15)
_computing_structure_refinement 'SHELXL-97 (Sheldrick, 1997)'
_computing_structure_solution 'SHELXS-97 (Sheldrick, 1990)'
_diffrn_ambient_temperature 296(2)
_diffrn_detector_area_resol_mean 17.22
_diffrn_measured_fraction_theta_full 0.998
_diffrn_measured_fraction_theta_max 0.998
_diffrn_measurement_device_type 'Bruker APEX CCD'
_diffrn_measurement_method '\w scans'
_diffrn_radiation_monochromator graphite
_diffrn_radiation_source 'fine-focus sealed tube'
_diffrn_radiation_type MoK\a
_diffrn_radiation_wavelength 0.71073
_diffrn_reflns_av_R_equivalents 0.0314
_diffrn_reflns_av_sigmaI/netI 0.0343
_diffrn_reflns_limit_h_max 17
_diffrn_reflns_limit_h_min -17
_diffrn_reflns_limit_k_max 17
_diffrn_reflns_limit_k_min -17
_diffrn_reflns_limit_l_max 23
_diffrn_reflns_limit_l_min -21
_diffrn_reflns_number 23204
_diffrn_reflns_theta_full 25.00
_diffrn_reflns_theta_max 25.00
_diffrn_reflns_theta_min 1.61
_exptl_absorpt_coefficient_mu 0.662
_exptl_absorpt_correction_T_max 1.000
_exptl_absorpt_correction_T_min 0.865
_exptl_absorpt_correction_type multi-scan
_exptl_crystal_colour yelloq
_exptl_crystal_density_diffrn 1.366
_exptl_crystal_density_method 'not measured'
_exptl_crystal_description block
_exptl_crystal_F_000 1752
_exptl_crystal_size_max 0.18
_exptl_crystal_size_mid 0.12
_exptl_crystal_size_min 0.12
_refine_diff_density_max 1.011
_refine_diff_density_min -0.551
_refine_diff_density_rms 0.061
_refine_ls_extinction_method none
_refine_ls_goodness_of_fit_ref 1.117
_refine_ls_hydrogen_treatment constr
_refine_ls_matrix_type full
_refine_ls_number_parameters 523
_refine_ls_number_reflns 7261
_refine_ls_number_restraints 36
_refine_ls_restrained_S_all 1.147
_refine_ls_R_factor_all 0.0672
_refine_ls_R_factor_gt 0.0503
_refine_ls_shift/su_max 0.030
_refine_ls_shift/su_mean 0.001
_refine_ls_structure_factor_coef Fsqd
_refine_ls_weighting_details 'calc w=1/[\s^2^(Fo^2^)+(0.0982P)^2^+0.8982P] where P=(Fo^2^+2Fc^2^)/3'
_refine_ls_weighting_scheme calc
_refine_ls_wR_factor_gt 0.1516
_refine_ls_wR_factor_ref 0.1619
_reflns_number_gt 5633
_reflns_number_total 7261
_reflns_threshold_expression >2sigma(I)
_cod_data_source_file c1dt10358j.txt
_cod_data_source_block 1b
_cod_depositor_comments
;
The following automatic conversions were performed:

'_symmetry_cell_setting' value 'MONOCLINIC' changed to 'monoclinic'
according to /home/saulius/struct/CIF-dictionaries/cif_core.dic
dictionary named 'cif_core.dic' version 2.4.1 from 2010-06-29.

Automatic conversion script
Id: cif_fix_values 1715 2011-07-08 13:25:40Z adriana 
;
_cod_original_cell_volume 4123.5(13)
_cod_original_sg_symbol_H-M 'P 21/n'
_cod_database_code 7016146

loop_
_symmetry_equiv_pos_as_xyz
'x, y, z'
'-x+1/2, y+1/2, -z+1/2'
'-x, -y, -z'
'x-1/2, -y-1/2, z-1/2'

loop_
_atom_site_label
_atom_site_type_symbol
_atom_site_fract_x
_atom_site_fract_y
_atom_site_fract_z
_atom_site_U_iso_or_equiv
_atom_site_adp_type
_atom_site_occupancy
_atom_site_symmetry_multiplicity
_atom_site_calc_flag
_atom_site_refinement_flags
_atom_site_disorder_assembly
_atom_site_disorder_group
Cu1 Cu 0.85718(2) 0.41800(3) 0.171502(18) 0.04237(16) Uani 1 1 d . . .
P1 P 0.80388(5) 0.31268(6) 0.09088(4) 0.0429(2) Uani 1 1 d . . .
P2 P 0.82779(5) 0.54804(6) 0.10957(4) 0.0410(2) Uani 1 1 d . . .
N1 N 0.76064(19) 0.44826(19) -0.01366(13) 0.0485(6) Uani 1 1 d . . .
N2 N 0.8213(2) 0.41522(18) 0.27051(15) 0.0516(7) Uani 1 1 d . . .
N3 N 0.98521(19) 0.40824(19) 0.22829(15) 0.0508(7) Uani 1 1 d . . .
C1 C 0.7172(2) 0.4654(2) -0.08424(16) 0.0493(8) Uani 1 1 d . . .
C2 C 0.6669(3) 0.5458(3) -0.0994(2) 0.0645(10) Uani 1 1 d . . .
H2A H 0.6620 0.5873 -0.0636 0.077 Uiso 1 1 calc R . .
C3 C 0.6243(3) 0.5656(3) -0.1660(2) 0.0782(13) Uani 1 1 d . . .
H3A H 0.5920 0.6205 -0.1750 0.094 Uiso 1 1 calc R . .
C4 C 0.6294(3) 0.5047(4) -0.2184(2) 0.0848(13) Uani 1 1 d . . .
H4A H 0.5991 0.5168 -0.2632 0.102 Uiso 1 1 calc R . .
C5 C 0.6786(4) 0.4265(3) -0.2054(2) 0.0807(13) Uani 1 1 d . . .
H5A H 0.6825 0.3857 -0.2418 0.097 Uiso 1 1 calc R . .
C6 C 0.7236(3) 0.4052(3) -0.13889(19) 0.0635(10) Uani 1 1 d . . .
H6A H 0.7576 0.3513 -0.1311 0.076 Uiso 1 1 calc R . .
C7 C 0.7988(2) 0.3563(2) 0.00032(16) 0.0514(8) Uani 1 1 d . . .
H7A H 0.8601 0.3561 -0.0108 0.062 Uiso 1 1 calc R . .
H7B H 0.7630 0.3132 -0.0311 0.062 Uiso 1 1 calc R . .
C8 C 0.8661(2) 0.2057(2) 0.08337(17) 0.0465(7) Uani 1 1 d . . .
C9 C 0.9473(3) 0.1914(3) 0.1269(2) 0.0617(9) Uani 1 1 d . . .
H9A H 0.9692 0.2361 0.1597 0.074 Uiso 1 1 calc R . .
C10 C 0.9972(3) 0.1107(3) 0.1223(3) 0.0771(12) Uani 1 1 d . . .
H10A H 1.0526 0.1015 0.1514 0.092 Uiso 1 1 calc R . .
C11 C 0.9632(3) 0.0452(3) 0.0740(3) 0.0784(13) Uani 1 1 d . . .
H11A H 0.9963 -0.0086 0.0704 0.094 Uiso 1 1 calc R . .
C12 C 0.8820(3) 0.0570(3) 0.0312(2) 0.0717(12) Uani 1 1 d . . .
H12A H 0.8595 0.0111 -0.0005 0.086 Uiso 1 1 calc R . .
C13 C 0.8334(3) 0.1380(2) 0.0351(2) 0.0585(9) Uani 1 1 d . . .
H13A H 0.7785 0.1470 0.0054 0.070 Uiso 1 1 calc R . .
C14 C 0.6894(2) 0.2687(2) 0.09345(18) 0.0490(8) Uani 1 1 d . . .
C15 C 0.6805(3) 0.1976(3) 0.1384(2) 0.0668(10) Uani 1 1 d . . .
H15A H 0.7323 0.1696 0.1627 0.080 Uiso 1 1 calc R . .
C16 C 0.5944(3) 0.1665(3) 0.1481(3) 0.0852(14) Uani 1 1 d . . .
H16A H 0.5889 0.1188 0.1792 0.102 Uiso 1 1 calc R . .
C17 C 0.5182(3) 0.2072(4) 0.1114(3) 0.0911(16) Uani 1 1 d . . .
H17A H 0.4606 0.1874 0.1177 0.109 Uiso 1 1 calc R . .
C18 C 0.5271(3) 0.2763(4) 0.0659(3) 0.0884(15) Uani 1 1 d . . .
H18A H 0.4750 0.3033 0.0410 0.106 Uiso 1 1 calc R . .
C19 C 0.6117(3) 0.3077(3) 0.0555(2) 0.0667(10) Uani 1 1 d . . .
H19A H 0.6164 0.3545 0.0234 0.080 Uiso 1 1 calc R . .
C20 C 0.8206(2) 0.5238(2) 0.01516(15) 0.0492(8) Uani 1 1 d . . .
H20A H 0.8004 0.5798 -0.0103 0.059 Uiso 1 1 calc R . .
H20B H 0.8815 0.5104 0.0061 0.059 Uiso 1 1 calc R . .
C21 C 0.7196(2) 0.6002(2) 0.12060(17) 0.0463(8) Uani 1 1 d . . .
C22 C 0.6383(3) 0.5686(3) 0.0846(2) 0.0660(10) Uani 1 1 d . . .
H22A H 0.6380 0.5277 0.0476 0.079 Uiso 1 1 calc R . .
C23 C 0.5562(3) 0.5976(4) 0.1035(3) 0.0797(13) Uani 1 1 d . . .
H23A H 0.5013 0.5765 0.0787 0.096 Uiso 1 1 calc R . .
C24 C 0.5558(3) 0.6575(3) 0.1590(3) 0.0795(13) Uani 1 1 d . . .
H24A H 0.5010 0.6764 0.1716 0.095 Uiso 1 1 calc R . .
C25 C 0.6360(3) 0.6885(3) 0.1949(2) 0.0719(11) Uani 1 1 d . . .
H25A H 0.6360 0.7281 0.2326 0.086 Uiso 1 1 calc R . .
C26 C 0.7182(3) 0.6613(2) 0.1755(2) 0.0594(9) Uani 1 1 d . . .
H26A H 0.7727 0.6843 0.1996 0.071 Uiso 1 1 calc R . .
C27 C 0.9097(2) 0.6431(2) 0.11802(17) 0.0465(7) Uani 1 1 d . . .
C28 C 0.9072(3) 0.7122(3) 0.0682(2) 0.0650(10) Uani 1 1 d . . .
H28A H 0.8596 0.7140 0.0307 0.078 Uiso 1 1 calc R . .
C29 C 0.9749(3) 0.7784(3) 0.0737(3) 0.0785(12) Uani 1 1 d . . .
H29A H 0.9739 0.8230 0.0391 0.094 Uiso 1 1 calc R . .
C30 C 1.0426(3) 0.7786(3) 0.1294(3) 0.0817(13) Uani 1 1 d . . .
H30A H 1.0870 0.8244 0.1334 0.098 Uiso 1 1 calc R . .
C31 C 1.0465(3) 0.7126(3) 0.1796(3) 0.0765(12) Uani 1 1 d . . .
H31A H 1.0933 0.7133 0.2177 0.092 Uiso 1 1 calc R . .
C32 C 0.9803(3) 0.6438(3) 0.1738(2) 0.0617(9) Uani 1 1 d . . .
H32A H 0.9835 0.5981 0.2077 0.074 Uiso 1 1 calc R . .
C33 C 0.7390(3) 0.4154(3) 0.2901(2) 0.0715(13) Uani 1 1 d . . .
C34 C 0.7292(5) 0.4100(4) 0.3605(3) 0.111(2) Uani 1 1 d . . .
H34A H 0.6713 0.4079 0.3727 0.133 Uiso 1 1 calc R . .
C35 C 0.8029(6) 0.4080(4) 0.4105(3) 0.113(2) Uani 1 1 d . . .
H35A H 0.7959 0.4062 0.4572 0.135 Uiso 1 1 calc R . .
C36 C 0.8902(5) 0.4085(3) 0.3922(2) 0.0905(16) Uani 1 1 d . . .
C37 C 0.9700(7) 0.4056(5) 0.4409(3) 0.133(3) Uani 1 1 d . . .
H37A H 0.9659 0.4046 0.4882 0.159 Uiso 1 1 calc R . .
C38 C 1.0507(6) 0.4041(5) 0.4218(3) 0.128(3) Uani 1 1 d . . .
H38A H 1.1021 0.4015 0.4561 0.154 Uiso 1 1 calc R . .
C39 C 1.0625(4) 0.4066(4) 0.3484(3) 0.0963(17) Uani 1 1 d . . .
C40 C 1.1432(5) 0.4041(5) 0.3247(4) 0.126(3) Uani 1 1 d . . .
H40A H 1.1970 0.4034 0.3566 0.151 Uiso 1 1 calc R . .
C41 C 1.1475(3) 0.4028(4) 0.2559(4) 0.1093(19) Uani 1 1 d . . .
H41A H 1.2036 0.3997 0.2406 0.131 Uiso 1 1 calc R . .
C42 C 1.0657(3) 0.4060(3) 0.2070(2) 0.0697(11) Uani 1 1 d . . .
C43 C 0.8955(3) 0.4113(2) 0.32045(19) 0.0619(10) Uani 1 1 d . . .
C44 C 0.9827(3) 0.4086(2) 0.29823(19) 0.0615(10) Uani 1 1 d . . .
C45 C 0.6562(3) 0.4191(3) 0.2351(3) 0.0892(16) Uani 1 1 d . . .
H45A H 0.6745 0.4234 0.1900 0.134 Uiso 1 1 calc R . .
H45B H 0.6203 0.4722 0.2427 0.134 Uiso 1 1 calc R . .
H45C H 0.6207 0.3641 0.2374 0.134 Uiso 1 1 calc R . .
C46 C 1.0671(3) 0.4100(3) 0.1304(3) 0.0862(15) Uani 1 1 d . . .
H46A H 1.0058 0.4127 0.1057 0.129 Uiso 1 1 calc R . .
H46B H 1.0967 0.3558 0.1163 0.129 Uiso 1 1 calc R . .
H46C H 1.0999 0.4640 0.1198 0.129 Uiso 1 1 calc R . .
B1 B 0.7466(5) 0.8249(5) -0.1055(6) 0.121(3) Uani 1 1 d U . .
F1 F 0.8032(6) 0.7824(5) -0.1287(5) 0.315(5) Uani 1 1 d U A .
F2 F 0.7190(9) 0.8991(6) -0.0950(6) 0.346(5) Uani 1 1 d U A .
F3 F 0.6882(4) 0.8260(6) -0.1660(2) 0.125(3) Uani 0.50 1 d PU A 1
F3' F 0.8037(6) 0.8867(10) -0.0758(8) 0.243(7) Uani 0.50 1 d PU A 2
F4 F 0.7113(4) 0.7713(4) -0.0592(2) 0.1794(19) Uani 1 1 d U A .

loop_
_atom_site_aniso_label
_atom_site_aniso_U_11
_atom_site_aniso_U_22
_atom_site_aniso_U_33
_atom_site_aniso_U_23
_atom_site_aniso_U_13
_atom_site_aniso_U_12
Cu1 0.0449(3) 0.0464(3) 0.0371(2) 0.00261(15) 0.01078(17) 0.00005(16)
P1 0.0434(4) 0.0409(5) 0.0453(5) -0.0005(3) 0.0097(3) 0.0018(3)
P2 0.0462(5) 0.0400(4) 0.0377(4) 0.0006(3) 0.0095(3) -0.0017(3)
N1 0.0618(17) 0.0427(15) 0.0399(14) -0.0012(12) 0.0047(12) 0.0022(13)
N2 0.074(2) 0.0428(16) 0.0433(16) 0.0039(12) 0.0267(15) 0.0024(13)
N3 0.0500(16) 0.0490(17) 0.0523(17) 0.0056(12) 0.0049(13) -0.0044(12)
C1 0.0512(19) 0.057(2) 0.0397(17) -0.0015(15) 0.0060(14) -0.0045(16)
C2 0.072(3) 0.064(2) 0.056(2) 0.0013(18) 0.0054(19) 0.012(2)
C3 0.083(3) 0.082(3) 0.064(3) 0.010(2) -0.004(2) 0.014(2)
C4 0.095(3) 0.091(3) 0.059(3) 0.007(2) -0.014(2) -0.006(3)
C5 0.104(4) 0.085(3) 0.047(2) -0.012(2) -0.006(2) -0.005(3)
C6 0.076(3) 0.063(2) 0.049(2) -0.0102(17) 0.0063(19) 0.0037(19)
C7 0.061(2) 0.051(2) 0.0434(18) -0.0049(15) 0.0111(15) 0.0028(16)
C8 0.0460(18) 0.0419(18) 0.0546(19) 0.0015(15) 0.0177(15) 0.0004(14)
C9 0.060(2) 0.055(2) 0.069(2) 0.0068(18) 0.0088(18) 0.0112(18)
C10 0.073(3) 0.075(3) 0.085(3) 0.017(3) 0.016(2) 0.029(2)
C11 0.085(3) 0.059(3) 0.101(3) 0.018(3) 0.043(3) 0.026(2)
C12 0.088(3) 0.048(2) 0.088(3) -0.013(2) 0.042(3) -0.007(2)
C13 0.057(2) 0.052(2) 0.070(2) -0.0061(18) 0.0193(18) -0.0017(17)
C14 0.0450(18) 0.0471(19) 0.056(2) -0.0087(15) 0.0129(15) 0.0005(15)
C15 0.062(2) 0.066(3) 0.077(3) 0.005(2) 0.026(2) -0.0017(19)
C16 0.075(3) 0.080(3) 0.110(4) -0.008(3) 0.044(3) -0.018(2)
C17 0.062(3) 0.094(4) 0.126(4) -0.034(3) 0.043(3) -0.020(3)
C18 0.047(2) 0.092(4) 0.124(4) -0.019(3) 0.008(2) 0.008(2)
C19 0.054(2) 0.066(3) 0.079(3) -0.007(2) 0.0059(19) 0.0026(19)
C20 0.062(2) 0.0483(19) 0.0376(17) 0.0014(14) 0.0098(15) -0.0028(16)
C21 0.054(2) 0.0399(17) 0.0469(18) 0.0065(14) 0.0127(15) 0.0037(14)
C22 0.055(2) 0.076(3) 0.066(2) -0.0079(19) 0.0079(19) 0.0018(19)
C23 0.048(2) 0.099(4) 0.090(3) 0.006(3) 0.006(2) 0.005(2)
C24 0.065(3) 0.064(3) 0.118(4) 0.014(3) 0.038(3) 0.021(2)
C25 0.078(3) 0.054(2) 0.091(3) -0.005(2) 0.037(2) 0.010(2)
C26 0.061(2) 0.048(2) 0.072(2) -0.0065(17) 0.0189(19) 0.0002(17)
C27 0.0511(18) 0.0433(18) 0.0470(18) -0.0020(14) 0.0143(15) -0.0010(14)
C28 0.085(3) 0.046(2) 0.064(2) 0.0041(17) 0.011(2) -0.0089(19)
C29 0.102(3) 0.054(2) 0.084(3) 0.007(2) 0.028(3) -0.022(2)
C30 0.076(3) 0.060(3) 0.114(4) -0.013(3) 0.031(3) -0.024(2)
C31 0.057(2) 0.069(3) 0.099(3) -0.014(3) 0.000(2) -0.014(2)
C32 0.065(2) 0.056(2) 0.062(2) -0.0022(18) 0.0060(19) -0.0076(18)
C33 0.101(3) 0.052(2) 0.076(3) 0.0048(18) 0.056(3) 0.011(2)
C34 0.169(6) 0.094(4) 0.094(4) 0.012(3) 0.094(4) 0.021(4)
C35 0.189(7) 0.103(4) 0.063(3) 0.006(3) 0.071(4) 0.024(4)
C36 0.158(5) 0.074(3) 0.040(2) 0.0028(19) 0.017(3) 0.018(3)
C37 0.222(9) 0.116(5) 0.054(3) -0.001(3) 0.001(5) 0.044(6)
C38 0.170(7) 0.134(5) 0.058(4) -0.011(3) -0.049(4) 0.031(5)
C39 0.097(4) 0.094(4) 0.083(4) -0.007(3) -0.031(3) 0.016(3)
C40 0.107(5) 0.141(6) 0.107(5) -0.008(4) -0.051(4) -0.006(4)
C41 0.054(3) 0.126(5) 0.140(6) 0.006(4) -0.009(3) -0.008(3)
C42 0.048(2) 0.070(3) 0.089(3) 0.013(2) 0.007(2) -0.0038(18)
C43 0.104(3) 0.042(2) 0.042(2) 0.0009(14) 0.021(2) 0.0062(19)
C44 0.083(3) 0.048(2) 0.046(2) -0.0020(15) -0.0106(19) -0.0002(18)
C45 0.079(3) 0.078(3) 0.125(4) 0.006(3) 0.059(3) 0.008(2)
C46 0.060(3) 0.104(4) 0.105(4) 0.020(3) 0.043(3) -0.001(2)
B1 0.092(5) 0.086(4) 0.206(9) 0.007(5) 0.092(6) 0.013(4)
F1 0.298(9) 0.221(7) 0.487(13) -0.047(8) 0.251(10) 0.004(6)
F2 0.482(15) 0.177(7) 0.373(12) 0.050(7) 0.051(12) 0.079(9)
F3 0.103(4) 0.220(8) 0.040(3) 0.010(3) -0.023(3) -0.074(5)
F3' 0.119(6) 0.281(12) 0.335(13) -0.232(11) 0.054(8) -0.114(8)
F4 0.189(4) 0.219(5) 0.127(3) 0.023(3) 0.016(3) -0.041(4)

loop_
_atom_type_symbol
_atom_type_description
_atom_type_scat_dispersion_real
_atom_type_scat_dispersion_imag
_atom_type_scat_source
C C 0.0033 0.0016 'International Tables Vol C Tables 4.2.6.8 and 6.1.1.4'
H H 0.0000 0.0000 'International Tables Vol C Tables 4.2.6.8 and 6.1.1.4'
N N 0.0061 0.0033 'International Tables Vol C Tables 4.2.6.8 and 6.1.1.4'
O O 0.0106 0.0060 'International Tables Vol C Tables 4.2.6.8 and 6.1.1.4'
P P 0.1023 0.0942 'International Tables Vol C Tables 4.2.6.8 and 6.1.1.4'
Cu Cu 0.3201 1.2651 'International Tables Vol C Tables 4.2.6.8 and 6.1.1.4'
F F 0.0171 0.0103 'International Tables Vol C Tables 4.2.6.8 and 6.1.1.4'
B B 0.0013 0.0007 'International Tables Vol C Tables 4.2.6.8 and 6.1.1.4'

loop_
_geom_angle_atom_site_label_1
_geom_angle_atom_site_label_2
_geom_angle_atom_site_label_3
_geom_angle
_geom_angle_site_symmetry_1
_geom_angle_site_symmetry_3
_geom_angle_publ_flag
N3 Cu1 N2 81.68(12) . . ?
N3 Cu1 P1 121.65(8) . . ?
N2 Cu1 P1 121.30(8) . . ?
N3 Cu1 P2 115.61(8) . . ?
N2 Cu1 P2 117.16(8) . . ?
P1 Cu1 P2 100.39(4) . . ?
C8 P1 C14 101.21(15) . . ?
C8 P1 C7 99.04(15) . . ?
C14 P1 C7 104.31(16) . . ?
C8 P1 Cu1 120.49(12) . . ?
C14 P1 Cu1 116.47(10) . . ?
C7 P1 Cu1 112.77(12) . . ?
C21 P2 C27 105.49(15) . . ?
C21 P2 C20 106.42(16) . . ?
C27 P2 C20 99.39(15) . . ?
C21 P2 Cu1 112.67(10) . . ?
C27 P2 Cu1 120.96(12) . . ?
C20 P2 Cu1 110.36(11) . . ?
C1 N1 C7 115.9(3) . . ?
C1 N1 C20 112.8(3) . . ?
C7 N1 C20 114.7(3) . . ?
C33 N2 C43 118.4(3) . . ?
C33 N2 Cu1 130.2(3) . . ?
C43 N2 Cu1 111.3(2) . . ?
C42 N3 C44 118.7(3) . . ?
C42 N3 Cu1 129.9(3) . . ?
C44 N3 Cu1 111.4(2) . . ?
C6 C1 C2 117.6(3) . . ?
C6 C1 N1 123.0(3) . . ?
C2 C1 N1 119.3(3) . . ?
C3 C2 C1 121.7(4) . . ?
C3 C2 H2A 119.2 . . ?
C1 C2 H2A 119.2 . . ?
C4 C3 C2 119.7(4) . . ?
C4 C3 H3A 120.2 . . ?
C2 C3 H3A 120.2 . . ?
C5 C4 C3 119.9(4) . . ?
C5 C4 H4A 120.0 . . ?
C3 C4 H4A 120.0 . . ?
C4 C5 C6 121.7(4) . . ?
C4 C5 H5A 119.2 . . ?
C6 C5 H5A 119.2 . . ?
C1 C6 C5 119.4(4) . . ?
C1 C6 H6A 120.3 . . ?
C5 C6 H6A 120.3 . . ?
N1 C7 P1 116.3(2) . . ?
N1 C7 H7A 108.2 . . ?
P1 C7 H7A 108.2 . . ?
N1 C7 H7B 108.2 . . ?
P1 C7 H7B 108.2 . . ?
H7A C7 H7B 107.4 . . ?
C9 C8 C13 119.1(3) . . ?
C9 C8 P1 119.2(3) . . ?
C13 C8 P1 121.7(3) . . ?
C8 C9 C10 120.8(4) . . ?
C8 C9 H9A 119.6 . . ?
C10 C9 H9A 119.6 . . ?
C11 C10 C9 118.7(4) . . ?
C11 C10 H10A 120.7 . . ?
C9 C10 H10A 120.7 . . ?
C12 C11 C10 121.6(4) . . ?
C12 C11 H11A 119.2 . . ?
C10 C11 H11A 119.2 . . ?
C11 C12 C13 119.5(4) . . ?
C11 C12 H12A 120.3 . . ?
C13 C12 H12A 120.3 . . ?
C12 C13 C8 120.3(4) . . ?
C12 C13 H13A 119.9 . . ?
C8 C13 H13A 119.9 . . ?
C15 C14 C19 119.1(3) . . ?
C15 C14 P1 117.7(3) . . ?
C19 C14 P1 123.0(3) . . ?
C14 C15 C16 120.8(4) . . ?
C14 C15 H15A 119.6 . . ?
C16 C15 H15A 119.6 . . ?
C17 C16 C15 119.3(5) . . ?
C17 C16 H16A 120.3 . . ?
C15 C16 H16A 120.3 . . ?
C18 C17 C16 119.8(4) . . ?
C18 C17 H17A 120.1 . . ?
C16 C17 H17A 120.1 . . ?
C17 C18 C19 121.6(5) . . ?
C17 C18 H18A 119.2 . . ?
C19 C18 H18A 119.2 . . ?
C18 C19 C14 119.2(4) . . ?
C18 C19 H19A 120.4 . . ?
C14 C19 H19A 120.4 . . ?
N1 C20 P2 117.0(2) . . ?
N1 C20 H20A 108.0 . . ?
P2 C20 H20A 108.0 . . ?
N1 C20 H20B 108.0 . . ?
P2 C20 H20B 108.0 . . ?
H20A C20 H20B 107.3 . . ?
C22 C21 C26 118.8(3) . . ?
C22 C21 P2 121.7(3) . . ?
C26 C21 P2 118.5(3) . . ?
C21 C22 C23 120.2(4) . . ?
C21 C22 H22A 119.9 . . ?
C23 C22 H22A 119.9 . . ?
C24 C23 C22 120.4(4) . . ?
C24 C23 H23A 119.8 . . ?
C22 C23 H23A 119.8 . . ?
C25 C24 C23 119.7(4) . . ?
C25 C24 H24A 120.2 . . ?
C23 C24 H24A 120.2 . . ?
C24 C25 C26 120.3(4) . . ?
C24 C25 H25A 119.9 . . ?
C26 C25 H25A 119.9 . . ?
C21 C26 C25 120.7(4) . . ?
C21 C26 H26A 119.7 . . ?
C25 C26 H26A 119.7 . . ?
C32 C27 C28 118.2(3) . . ?
C32 C27 P2 119.2(3) . . ?
C28 C27 P2 122.5(3) . . ?
C29 C28 C27 120.5(4) . . ?
C29 C28 H28A 119.8 . . ?
C27 C28 H28A 119.8 . . ?
C30 C29 C28 120.2(4) . . ?
C30 C29 H29A 119.9 . . ?
C28 C29 H29A 119.9 . . ?
C29 C30 C31 120.7(4) . . ?
C29 C30 H30A 119.6 . . ?
C31 C30 H30A 119.6 . . ?
C30 C31 C32 119.8(4) . . ?
C30 C31 H31A 120.1 . . ?
C32 C31 H31A 120.1 . . ?
C27 C32 C31 120.5(4) . . ?
C27 C32 H32A 119.7 . . ?
C31 C32 H32A 119.7 . . ?
N2 C33 C34 121.4(5) . . ?
N2 C33 C45 118.8(4) . . ?
C34 C33 C45 119.8(5) . . ?
C35 C34 C33 120.5(6) . . ?
C35 C34 H34A 119.8 . . ?
C33 C34 H34A 119.8 . . ?
C34 C35 C36 120.0(5) . . ?
C34 C35 H35A 120.0 . . ?
C36 C35 H35A 120.0 . . ?
C37 C36 C35 123.5(5) . . ?
C37 C36 C43 119.7(6) . . ?
C35 C36 C43 116.8(5) . . ?
C38 C37 C36 121.8(6) . . ?
C38 C37 H37A 119.1 . . ?
C36 C37 H37A 119.1 . . ?
C37 C38 C39 122.2(6) . . ?
C37 C38 H38A 118.9 . . ?
C39 C38 H38A 118.9 . . ?
C40 C39 C44 117.3(5) . . ?
C40 C39 C38 125.6(6) . . ?
C44 C39 C38 117.0(6) . . ?
C41 C40 C39 121.6(5) . . ?
C41 C40 H40A 119.2 . . ?
C39 C40 H40A 119.2 . . ?
C40 C41 C42 119.4(6) . . ?
C40 C41 H41A 120.3 . . ?
C42 C41 H41A 120.3 . . ?
N3 C42 C41 120.8(5) . . ?
N3 C42 C46 117.9(4) . . ?
C41 C42 C46 121.3(4) . . ?
N2 C43 C36 123.0(4) . . ?
N2 C43 C44 117.5(3) . . ?
C36 C43 C44 119.6(5) . . ?
N3 C44 C39 122.2(5) . . ?
N3 C44 C43 118.1(3) . . ?
C39 C44 C43 119.7(4) . . ?
C33 C45 H45A 109.5 . . ?
C33 C45 H45B 109.5 . . ?
H45A C45 H45B 109.5 . . ?
C33 C45 H45C 109.5 . . ?
H45A C45 H45C 109.5 . . ?
H45B C45 H45C 109.5 . . ?
C42 C46 H46A 109.5 . . ?
C42 C46 H46B 109.5 . . ?
H46A C46 H46B 109.5 . . ?
C42 C46 H46C 109.5 . . ?
H46A C46 H46C 109.5 . . ?
H46B C46 H46C 109.5 . . ?
F2 B1 F1 145.6(10) . . ?
F2 B1 F3' 61.2(9) . . ?
F1 B1 F3' 94.1(8) . . ?
F2 B1 F3 86.9(9) . . ?
F1 B1 F3 94.2(9) . . ?
F3' B1 F3 131.5(11) . . ?
F2 B1 F4 103.0(8) . . ?
F1 B1 F4 109.1(8) . . ?
F3' B1 F4 113.2(11) . . ?
F3 B1 F4 108.7(6) . . ?
B1 F2 F3' 64.2(8) . . ?
B1 F2 F3 50.5(8) . . ?
F3' F2 F3 105.6(9) . . ?
B1 F3 F2 42.6(4) . . ?
F2 F3' B1 54.6(5) . . ?

loop_
_geom_bond_atom_site_label_1
_geom_bond_atom_site_label_2
_geom_bond_distance
_geom_bond_site_symmetry_2
_geom_bond_publ_flag
Cu1 N3 2.046(3) . ?
Cu1 N2 2.076(3) . ?
Cu1 P1 2.2368(9) . ?
Cu1 P2 2.2382(9) . ?
P1 C8 1.821(3) . ?
P1 C14 1.826(3) . ?
P1 C7 1.857(3) . ?
P2 C21 1.821(3) . ?
P2 C27 1.828(3) . ?
P2 C20 1.852(3) . ?
N1 C1 1.439(4) . ?
N1 C7 1.456(4) . ?
N1 C20 1.464(4) . ?
N2 C33 1.338(5) . ?
N2 C43 1.348(5) . ?
N3 C42 1.327(5) . ?
N3 C44 1.364(5) . ?
C1 C6 1.387(5) . ?
C1 C2 1.389(5) . ?
C2 C3 1.375(5) . ?
C2 H2A 0.9300 . ?
C3 C4 1.358(6) . ?
C3 H3A 0.9300 . ?
C4 C5 1.349(6) . ?
C4 H4A 0.9300 . ?
C5 C6 1.389(6) . ?
C5 H5A 0.9300 . ?
C6 H6A 0.9300 . ?
C7 H7A 0.9700 . ?
C7 H7B 0.9700 . ?
C8 C9 1.374(5) . ?
C8 C13 1.389(5) . ?
C9 C10 1.394(5) . ?
C9 H9A 0.9300 . ?
C10 C11 1.372(7) . ?
C10 H10A 0.9300 . ?
C11 C12 1.362(6) . ?
C11 H11A 0.9300 . ?
C12 C13 1.386(5) . ?
C12 H12A 0.9300 . ?
C13 H13A 0.9300 . ?
C14 C15 1.369(5) . ?
C14 C19 1.387(5) . ?
C15 C16 1.398(6) . ?
C15 H15A 0.9300 . ?
C16 C17 1.371(7) . ?
C16 H16A 0.9300 . ?
C17 C18 1.355(7) . ?
C17 H17A 0.9300 . ?
C18 C19 1.382(6) . ?
C18 H18A 0.9300 . ?
C19 H19A 0.9300 . ?
C20 H20A 0.9700 . ?
C20 H20B 0.9700 . ?
C21 C22 1.374(5) . ?
C21 C26 1.388(5) . ?
C22 C23 1.395(6) . ?
C22 H22A 0.9300 . ?
C23 C24 1.382(7) . ?
C23 H23A 0.9300 . ?
C24 C25 1.357(6) . ?
C24 H24A 0.9300 . ?
C25 C26 1.392(5) . ?
C25 H25A 0.9300 . ?
C26 H26A 0.9300 . ?
C27 C32 1.382(5) . ?
C27 C28 1.389(5) . ?
C28 C29 1.381(5) . ?
C28 H28A 0.9300 . ?
C29 C30 1.355(6) . ?
C29 H29A 0.9300 . ?
C30 C31 1.360(6) . ?
C30 H30A 0.9300 . ?
C31 C32 1.391(5) . ?
C31 H31A 0.9300 . ?
C32 H32A 0.9300 . ?
C33 C34 1.398(7) . ?
C33 C45 1.496(7) . ?
C34 C35 1.342(9) . ?
C34 H34A 0.9300 . ?
C35 C36 1.400(9) . ?
C35 H35A 0.9300 . ?
C36 C37 1.394(9) . ?
C36 C43 1.408(6) . ?
C37 C38 1.311(11) . ?
C37 H37A 0.9300 . ?
C38 C39 1.464(9) . ?
C38 H38A 0.9300 . ?
C39 C40 1.353(9) . ?
C39 C44 1.410(6) . ?
C40 C41 1.347(9) . ?
C40 H40A 0.9300 . ?
C41 C42 1.419(7) . ?
C41 H41A 0.9300 . ?
C42 C46 1.492(6) . ?
C43 C44 1.432(6) . ?
C45 H45A 0.9600 . ?
C45 H45B 0.9600 . ?
C45 H45C 0.9600 . ?
C46 H46A 0.9600 . ?
C46 H46B 0.9600 . ?
C46 H46C 0.9600 . ?
B1 F2 1.179(10) . ?
B1 F1 1.188(8) . ?
B1 F3' 1.301(11) . ?
B1 F3 1.344(11) . ?
B1 F4 1.355(8) . ?
F2 F3' 1.267(14) . ?
F2 F3 1.740(12) . ?
